data_2207378
loop_
_publ_author_name
'Hammerich, Stefanie'
'Pantenburg, Ingo'
'Meyer, Gerd'

_publ_section_title
;
 Tetrasamarium(II) oxide hexaiodide, Sm~4~OI~6~
;
_journal_issue 11
_journal_name_full 'Acta Crystallographica Section E'
_journal_page_first i234
_journal_page_last i236
_journal_paper_doi 10.1107/S1600536805031934
_journal_volume 61
_journal_year 2005
_chemical_formula_iupac 'Sm4 O I6'
_chemical_formula_structural 'Sm4 O I6'
_chemical_formula_sum 'I6 O Sm4'
_chemical_formula_weight 1378.80
_chemical_name_common 'tetrasamarium(II) oxide hexaiodide'
_chemical_name_systematic 'tetrasamarium hexaiodine oxygen'
_space_group_IT_number 186
_symmetry_cell_setting hexagonal
_symmetry_space_group_name_Hall 'P 6c -2c'
_symmetry_space_group_name_H-M 'P 63 m c'
_atom_sites_solution_primary direct
_atom_sites_solution_secondary difmap
_audit_creation_method SHELXL-97
_cell_angle_alpha 90
_cell_angle_beta 90
_cell_angle_gamma 120
_cell_formula_units_Z 2
_cell_length_a 10.4415(8)
_cell_length_b 10.4415(8)
_cell_length_c 8.0464(7)
_cell_measurement_reflns_used 16703
_cell_measurement_temperature 293(2)
_cell_measurement_theta_max 32.20
_cell_measurement_theta_min 2.25
_cell_volume 759.73(11)
_computing_cell_refinement X-AREA
_computing_data_collection 'X-AREA (Stoe & Cie, 2001)'
_computing_data_reduction X-AREA
_computing_molecular_graphics 'DIAMOND (Brandenburg, 2001)'
_computing_publication_material SHELXL97
_computing_structure_refinement 'SHELXL97 (Sheldrick, 1997)'
_computing_structure_solution 'SIR92 (Altomare et al., 1993)'
_diffrn_ambient_temperature 293(2)
_diffrn_measured_fraction_theta_full 0.996
_diffrn_measured_fraction_theta_max 0.996
_diffrn_measurement_device_type 'Stoe IPDS-II'
_diffrn_measurement_method '\w and \f'
_diffrn_radiation_monochromator graphite
_diffrn_radiation_source 'fine-focus sealed tube'
_diffrn_radiation_type MoK\a
_diffrn_radiation_wavelength 0.71073
_diffrn_reflns_av_R_equivalents 0.0870
_diffrn_reflns_av_sigmaI/netI 0.0233
_diffrn_reflns_limit_h_max 15
_diffrn_reflns_limit_h_min -15
_diffrn_reflns_limit_k_max 15
_diffrn_reflns_limit_k_min -15
_diffrn_reflns_limit_l_max 12
_diffrn_reflns_limit_l_min -9
_diffrn_reflns_number 17645
_diffrn_reflns_theta_full 32.20
_diffrn_reflns_theta_max 32.20
_diffrn_reflns_theta_min 2.25
_diffrn_standards_decay_% 0
_diffrn_standards_interval_count 0
_diffrn_standards_interval_time 0
_diffrn_standards_number 0
_exptl_absorpt_coefficient_mu 27.382
_exptl_absorpt_correction_T_max 0.1180
_exptl_absorpt_correction_T_min 0.0286
_exptl_absorpt_correction_type numerical
_exptl_absorpt_process_details '[X-RED32 (Stoe & Cie, 2001) and X-SHAPE (Stoe & Cie, 1999)]'
_exptl_crystal_colour black
_exptl_crystal_density_diffrn 6.027
_exptl_crystal_density_method 'not measured'
_exptl_crystal_description column
_exptl_crystal_F_000 1148
_exptl_crystal_size_max 0.50
_exptl_crystal_size_mid 0.10
_exptl_crystal_size_min 0.10
_refine_diff_density_max 2.377
_refine_diff_density_min -1.612
_refine_ls_abs_structure_details 'Flack (1983), 412 Friedel pairs'
_refine_ls_abs_structure_Flack 0.02(6)
_refine_ls_extinction_coef 0.0108(6)
_refine_ls_extinction_expression Fc^*^=kFc[1+0.001xFc^2^\l^3^/sin(2\q)]^-1/4^
_refine_ls_extinction_method SHELXL97
_refine_ls_goodness_of_fit_ref 1.094
_refine_ls_matrix_type full
_refine_ls_number_parameters 26
_refine_ls_number_reflns 957
_refine_ls_number_restraints 1
_refine_ls_restrained_S_all 1.094
_refine_ls_R_factor_all 0.0447
_refine_ls_R_factor_gt 0.0422
_refine_ls_shift/su_max 0.000
_refine_ls_shift/su_mean 0.000
_refine_ls_structure_factor_coef Fsqd
_refine_ls_weighting_details 'w = 1/[\s^2^(Fo^2^)+(0.0404P)^2^+30.1615P] where P = (Fo^2^+2Fc^2^)/3'
_refine_ls_weighting_scheme calc
_refine_ls_wR_factor_gt 0.0977
_refine_ls_wR_factor_ref 0.1042
_reflns_number_gt 917
_reflns_number_total 957
_reflns_threshold_expression I>2\s(I)
_cod_data_source_file wm6099.cif
_cod_data_source_block I
_cod_database_code 2207378
_cod_database_fobs_code 2207378

loop_
_symmetry_equiv_pos_as_xyz
'x, y, z'
'-x, -y, z+1/2'
'-y, x-y, z'
'-x+y, -x, z'
'x-y, x, z+1/2'
'y, -x+y, z+1/2'
'-x+y, y, z'
'x, x-y, z'
'-y, -x, z'
'y, x, z+1/2'
'-x, -x+y, z+1/2'
'x-y, -y, z+1/2'

loop_
_atom_site_label
_atom_site_fract_x
_atom_site_fract_y
_atom_site_fract_z
_atom_site_U_iso_or_equiv
_atom_site_adp_type
_atom_site_calc_flag
_atom_site_refinement_flags
_atom_site_occupancy
_atom_site_type_symbol
Sm1 0.58957(9) 0.79479(4) 0.08851(13) 0.0227(2) Uani d S 1 Sm
Sm2 0.3333 0.6667 -0.3024(2) 0.0293(4) Uani d S 1 Sm
I1 0.73093(13) 0.86546(7) -0.29042(17) 0.0271(3) Uani d S 1 I
I2 0.06919(13) 0.53459(6) -0.60632(16) 0.0243(3) Uani d S 1 I
O1 0.3333 0.6667 -0.005(3) 0.021(4) Uani d S 1 O

loop_
_atom_site_aniso_label
_atom_site_aniso_U_11
_atom_site_aniso_U_22
_atom_site_aniso_U_33
_atom_site_aniso_U_12
_atom_site_aniso_U_13
_atom_site_aniso_U_23
Sm1 0.0207(4) 0.0225(3) 0.0243(4) 0.01033(19) -0.0013(4) -0.00063(19)
Sm2 0.0343(5) 0.0343(5) 0.0193(7) 0.0172(3) 0.000 0.000
I1 0.0313(6) 0.0234(4) 0.0292(6) 0.0156(3) 0.0037(5) 0.0018(2)
I2 0.0251(5) 0.0249(4) 0.0231(6) 0.0125(3) 0.0016(4) 0.0008(2)
O1 0.024(6) 0.024(6) 0.016(10) 0.012(3) 0.000 0.000

loop_
_atom_type_symbol
_atom_type_description
_atom_type_scat_dispersion_real
_atom_type_scat_dispersion_imag
_atom_type_scat_source
O O 0.0106 0.0060 'International Tables Vol C Tables 4.2.6.8 and 6.1.1.4'
I I -0.4742 1.8119 'International Tables Vol C Tables 4.2.6.8 and 6.1.1.4'
Sm Sm -0.1638 3.4418 'International Tables Vol C Tables 4.2.6.8 and 6.1.1.4'

loop_
_geom_angle_atom_site_label_1
_geom_angle_atom_site_label_2
_geom_angle_atom_site_label_3
_geom_angle_site_symmetry_1
_geom_angle_site_symmetry_3
_geom_angle
_geom_angle_publ_flag
O1 Sm1 I1 . . 94.7(5) no
O1 Sm1 I2 . 3_666 84.8(4) no
I1 Sm1 I2 . 3_666 142.50(2) no
O1 Sm1 I2 . 4_566 84.8(4) no
I1 Sm1 I2 . 4_566 142.51(2) no
I2 Sm1 I2 3_666 4_566 74.91(5) no
O1 Sm1 I1 . 6_565 141.68(5) no
I1 Sm1 I1 . 6_565 88.89(3) no
I2 Sm1 I1 3_666 6_565 114.29(4) no
I2 Sm1 I1 4_566 6_565 70.08(3) no
O1 Sm1 I1 . 5_655 141.68(5) no
I1 Sm1 I1 . 5_655 88.89(3) no
I2 Sm1 I1 3_666 5_655 70.08(3) no
I2 Sm1 I1 4_566 5_655 114.29(4) no
I1 Sm1 I1 6_565 5_655 76.39(5) no
O1 Sm1 I2 . 5_665 74.4(2) no
I1 Sm1 I2 . 5_665 69.35(3) no
I2 Sm1 I2 3_666 5_665 144.23(3) no
I2 Sm1 I2 4_566 5_665 74.513(12) no
I1 Sm1 I2 6_565 5_665 71.35(3) no
I1 Sm1 I2 5_655 5_665 140.95(3) no
O1 Sm1 I2 . 6 74.4(2) no
I1 Sm1 I2 . 6 69.35(3) no
I2 Sm1 I2 3_666 6 74.513(12) no
I2 Sm1 I2 4_566 6 144.23(3) no
I1 Sm1 I2 6_565 6 140.95(3) no
I1 Sm1 I2 5_655 6 71.35(3) no
I2 Sm1 I2 5_665 6 124.89(5) no
O1 Sm1 Sm2 . . 35.6(5) no
I1 Sm1 Sm2 . . 59.12(3) no
I2 Sm1 Sm2 3_666 . 112.67(3) no
I2 Sm1 Sm2 4_566 . 112.67(3) no
I1 Sm1 Sm2 6_565 . 131.63(3) no
I1 Sm1 Sm2 5_655 . 131.63(3) no
I2 Sm1 Sm2 5_665 . 64.03(2) no
I2 Sm1 Sm2 6 . 64.03(2) no
O1 Sm1 Sm1 . 4_565 34.5(2) no
I1 Sm1 Sm1 . 4_565 109.56(2) no
I2 Sm1 Sm1 3_666 4_565 53.846(19) no
I2 Sm1 Sm1 4_566 4_565 91.04(2) no
I1 Sm1 Sm1 6_565 4_565 160.59(3) no
I1 Sm1 Sm1 5_655 4_565 108.96(2) no
I2 Sm1 Sm1 5_665 4_565 108.795(18) no
I2 Sm1 Sm1 6 4_565 55.640(17) no
Sm2 Sm1 Sm1 . 4_565 59.094(17) yes
O1 Sm1 Sm1 . 3_665 34.5(2) no
I1 Sm1 Sm1 . 3_665 109.56(2) no
I2 Sm1 Sm1 3_666 3_665 91.04(2) no
I2 Sm1 Sm1 4_566 3_665 53.846(19) no
I1 Sm1 Sm1 6_565 3_665 108.96(2) no
I1 Sm1 Sm1 5_655 3_665 160.59(3) no
I2 Sm1 Sm1 5_665 3_665 55.640(17) no
I2 Sm1 Sm1 6 3_665 108.795(18) no
Sm2 Sm1 Sm1 . 3_665 59.094(17) no
Sm1 Sm1 Sm1 4_565 3_665 60.0 yes
O1 Sm2 I2 . . 135.67(3) no
O1 Sm2 I2 . 4_565 135.67(3) no
I2 Sm2 I2 . 4_565 74.48(5) no
O1 Sm2 I2 . 3_665 135.67(3) no
I2 Sm2 I2 . 3_665 74.48(5) no
I2 Sm2 I2 4_565 3_665 74.48(5) no
O1 Sm2 I1 . 3_665 88.46(4) no
I2 Sm2 I1 . 3_665 70.73(2) no
I2 Sm2 I1 4_565 3_665 70.73(2) no
I2 Sm2 I1 3_665 3_665 135.86(6) no
O1 Sm2 I1 . . 88.46(4) no
I2 Sm2 I1 . . 135.86(6) no
I2 Sm2 I1 4_565 . 70.73(2) no
I2 Sm2 I1 3_665 . 70.73(2) no
I1 Sm2 I1 3_665 . 119.929(4) no
O1 Sm2 I1 . 4_565 88.46(4) no
I2 Sm2 I1 . 4_565 70.73(2) no
I2 Sm2 I1 4_565 4_565 135.86(6) no
I2 Sm2 I1 3_665 4_565 70.73(2) no
I1 Sm2 I1 3_665 4_565 119.929(4) no
I1 Sm2 I1 . 4_565 119.929(4) no
O1 Sm2 Sm1 . 3_665 36.38(2) no
I2 Sm2 Sm1 . 3_665 111.64(2) no
I2 Sm2 Sm1 4_565 3_665 111.64(2) no
I2 Sm2 Sm1 3_665 3_665 172.05(5) no
I1 Sm2 Sm1 3_665 3_665 52.09(3) no
I1 Sm2 Sm1 . 3_665 105.95(4) no
I1 Sm2 Sm1 4_565 3_665 105.95(4) no
O1 Sm2 Sm1 . . 36.38(2) no
I2 Sm2 Sm1 . . 172.05(5) no
I2 Sm2 Sm1 4_565 . 111.64(2) no
I2 Sm2 Sm1 3_665 . 111.64(2) no
I1 Sm2 Sm1 3_665 . 105.95(4) no
I1 Sm2 Sm1 . . 52.09(3) no
I1 Sm2 Sm1 4_565 . 105.95(4) no
Sm1 Sm2 Sm1 3_665 . 61.81(3) no
O1 Sm2 Sm1 . 4_565 36.38(2) no
I2 Sm2 Sm1 . 4_565 111.64(2) no
I2 Sm2 Sm1 4_565 4_565 172.05(5) no
I2 Sm2 Sm1 3_665 4_565 111.64(2) no
I1 Sm2 Sm1 3_665 4_565 105.95(4) no
I1 Sm2 Sm1 . 4_565 105.95(4) no
I1 Sm2 Sm1 4_565 4_565 52.09(3) no
Sm1 Sm2 Sm1 3_665 4_565 61.81(3) no
Sm1 Sm2 Sm1 . 4_565 61.81(3) no
Sm1 I1 Sm1 . 5_654 109.22(3) no
Sm1 I1 Sm1 . 6_564 109.22(3) no
Sm1 I1 Sm1 5_654 6_564 141.18(5) no
Sm1 I1 Sm2 . . 68.79(4) no
Sm1 I1 Sm2 5_654 . 99.31(3) no
Sm1 I1 Sm2 6_564 . 99.31(3) no
Sm1 I2 Sm1 4_564 3_664 72.31(4) no
Sm1 I2 Sm2 4_564 . 105.29(3) no
Sm1 I2 Sm2 3_664 . 105.29(3) no
Sm1 I2 Sm1 4_564 6_454 103.75(3) no
Sm1 I2 Sm1 3_664 6_454 154.64(5) no
Sm2 I2 Sm1 . 6_454 99.92(4) no
Sm1 I2 Sm1 4_564 5_554 154.64(5) no
Sm1 I2 Sm1 3_664 5_554 103.75(3) no
Sm2 I2 Sm1 . 5_554 99.92(4) no
Sm1 I2 Sm1 6_454 5_554 68.72(3) no
Sm2 O1 Sm1 . 3_665 108.0(5) no
Sm2 O1 Sm1 . . 108.0(5) yes
Sm1 O1 Sm1 3_665 . 110.9(5) no
Sm2 O1 Sm1 . 4_565 108.0(5) no
Sm1 O1 Sm1 3_665 4_565 110.9(5) no
Sm1 O1 Sm1 . 4_565 110.9(5) yes

loop_
_geom_bond_atom_site_label_1
_geom_bond_atom_site_label_2
_geom_bond_site_symmetry_2
_geom_bond_distance
_geom_bond_publ_flag
Sm1 O1 . 2.436(7) yes
Sm1 I1 . 3.3061(17) yes
Sm1 I2 3_666 3.4013(13) yes
Sm1 I2 4_566 3.4013(13) no
Sm1 I1 6_565 3.4078(8) yes
Sm1 I1 5_655 3.4078(8) no
Sm1 I2 5_665 3.5554(11) yes
Sm1 I2 6 3.5554(11) no
Sm1 Sm2 . 3.9068(18) yes
Sm1 Sm1 4_565 4.0133(14) yes
Sm1 Sm1 3_665 4.0133(14) no
Sm2 O1 . 2.39(2) yes
Sm2 I2 . 3.4184(19) yes
Sm2 I2 4_565 3.4184(19) yes
Sm2 I2 3_665 3.4184(19) no
Sm2 I1 3_665 3.5966(13) no
Sm2 I1 . 3.5966(13) yes
Sm2 I1 4_565 3.5966(13) no
Sm2 Sm1 3_665 3.9068(18) no
Sm2 Sm1 4_565 3.9068(18) no
I1 Sm1 5_654 3.4078(8) no
I1 Sm1 6_564 3.4078(8) no
I2 Sm1 4_564 3.4013(13) no
I2 Sm1 3_664 3.4013(13) no
I2 Sm1 6_454 3.5554(11) no
I2 Sm1 5_554 3.5554(11) no
O1 Sm1 3_665 2.436(7) yes
O1 Sm1 4_565 2.436(7) yes
